data_7028373
loop_
_publ_author_name
'Theuergarten, Eileen'
'Bannenberg, Thomas'
'Walter, Marc D.'
'Holschumacher, Dirk'
'Freytag, Matthias'
'Daniliuc, Constantin G.'
'Jones, Peter G.'
'Tamm, Matthias'

_publ_section_title
;
 Computational and experimental investigations of CO2 and N2O fixation by
 sterically demanding N-heterocyclic carbenes (NHC) and NHC/borane FLP
 systems.
;
_journal_issue 4
_journal_name_full 'Dalton transactions (Cambridge, England : 2003)'
_journal_page_first 1651
_journal_page_last 1662
_journal_paper_doi 10.1039/c3dt52742e
_journal_volume 43
_journal_year 2014
_chemical_formula_sum 'C30 H20 B F15 N2 O2'
_chemical_formula_weight 736.29
_chemical_name_systematic
; 
 ? 
;
_space_group_IT_number 14
_symmetry_cell_setting monoclinic
_symmetry_space_group_name_Hall '-P 2yn'
_symmetry_space_group_name_H-M 'P 1 21/n 1'
_atom_sites_solution_hydrogens geom
_atom_sites_solution_primary direct
_atom_sites_solution_secondary difmap
_audit_creation_method SHELXL-97
_cell_angle_alpha 90.00
_cell_angle_beta 101.923(4)
_cell_angle_gamma 90.00
_cell_formula_units_Z 4
_cell_length_a 16.7931(8)
_cell_length_b 10.2527(4)
_cell_length_c 17.3649(8)
_cell_measurement_reflns_used 11578
_cell_measurement_temperature 100(2)
_cell_measurement_theta_max 30.6805
_cell_measurement_theta_min 2.7354
_cell_volume 2925.3(2)
_computing_cell_refinement
; 
CrysAlis RED, Oxford Diffraction Ltd., 
Version 1.171.32.15 (release 10-01-2008 CrysAlis171 .NET) 
(compiled Jan 10 2008,16:37:18) 
;
_computing_data_collection
; 
CrysAlis CCD, Oxford Diffraction Ltd., 
Version 1.171.32.15 (release 10-01-2008 CrysAlis171 .NET) 
(compiled Jan 10 2008,16:37:18) 
;
_computing_data_reduction
; 
CrysAlis RED, Oxford Diffraction Ltd., 
Version 1.171.32.15 (release 10-01-2008 CrysAlis171 .NET) 
(compiled Jan 10 2008,16:37:18) 
;
_computing_molecular_graphics 'Siemens XP'
_computing_publication_material SHELXL-97
_computing_structure_refinement 'SHELXL-97 (Sheldrick, 1997)'
_computing_structure_solution 'SHELXS-97 (Sheldrick, 1990)'
_diffrn_ambient_temperature 100(2)
_diffrn_detector_area_resol_mean 16.1057
_diffrn_measured_fraction_theta_full 0.998
_diffrn_measured_fraction_theta_max 0.998
_diffrn_measurement_device_type 'Oxford Diffraction Xcalibur S'
_diffrn_measurement_method \w-scan
_diffrn_radiation_monochromator graphite
_diffrn_radiation_source 'Enhance (Mo) X-ray Source'
_diffrn_radiation_type 'Mo K\a'
_diffrn_radiation_wavelength 0.71073
_diffrn_reflns_av_R_equivalents 0.0510
_diffrn_reflns_av_sigmaI/netI 0.0631
_diffrn_reflns_limit_h_max 20
_diffrn_reflns_limit_h_min -22
_diffrn_reflns_limit_k_max 13
_diffrn_reflns_limit_k_min -13
_diffrn_reflns_limit_l_max 23
_diffrn_reflns_limit_l_min -23
_diffrn_reflns_number 39003
_diffrn_reflns_theta_full 28.28
_diffrn_reflns_theta_max 28.28
_diffrn_reflns_theta_min 2.74
_exptl_absorpt_coefficient_mu 0.170
_exptl_absorpt_correction_T_max 1.00000
_exptl_absorpt_correction_T_min 0.83820
_exptl_absorpt_correction_type multi-scan
_exptl_absorpt_process_details
; 
CrysAlis RED, Oxford Diffraction Ltd., 
Version 1.171.32.15 (release 10-01-2008 CrysAlis171 .NET) 
(compiled Jan 10 2008,16:37:18) 
;
_exptl_crystal_colour colourless
_exptl_crystal_density_diffrn 1.672
_exptl_crystal_density_method 'not measured'
_exptl_crystal_description prism
_exptl_crystal_F_000 1480
_exptl_crystal_size_max 0.18
_exptl_crystal_size_mid 0.16
_exptl_crystal_size_min 0.10
_refine_diff_density_max 0.294
_refine_diff_density_min -0.448
_refine_diff_density_rms 0.048
_refine_ls_extinction_method none
_refine_ls_goodness_of_fit_ref 0.917
_refine_ls_hydrogen_treatment constr
_refine_ls_matrix_type full
_refine_ls_number_parameters 485
_refine_ls_number_reflns 7238
_refine_ls_number_restraints 21
_refine_ls_restrained_S_all 0.916
_refine_ls_R_factor_all 0.0836
_refine_ls_R_factor_gt 0.0397
_refine_ls_shift/su_max 0.001
_refine_ls_shift/su_mean 0.000
_refine_ls_structure_factor_coef Fsqd
_refine_ls_weighting_details 'calc w=1/[\s^2^(Fo^2^)+(0.0457P)^2^+0.0000P] where P=(Fo^2^+2Fc^2^)/3'
_refine_ls_weighting_scheme calc
_refine_ls_wR_factor_gt 0.0808
_refine_ls_wR_factor_ref 0.0878
_reflns_number_gt 4334
_reflns_number_total 7238
_reflns_threshold_expression >2sigma(I)
_cod_data_source_file c3dt52742e.txt
_cod_data_source_block dhol26
_cod_original_sg_symbol_H-M 'P 21/n'
_cod_database_code 7028373

loop_
_symmetry_equiv_pos_as_xyz
'x, y, z'
'-x+1/2, y+1/2, -z+1/2'
'-x, -y, -z'
'x-1/2, -y-1/2, z-1/2'

loop_
_atom_site_label
_atom_site_type_symbol
_atom_site_fract_x
_atom_site_fract_y
_atom_site_fract_z
_atom_site_U_iso_or_equiv
_atom_site_adp_type
_atom_site_occupancy
_atom_site_symmetry_multiplicity
_atom_site_calc_flag
_atom_site_refinement_flags
_atom_site_disorder_assembly
_atom_site_disorder_group
B B 0.51458(11) 0.64952(17) 0.25845(10) 0.0163(4) Uani 1 1 d . . .
O1 O 0.45100(6) 0.58870(11) 0.19188(6) 0.0214(3) Uani 1 1 d . . .
O2 O 0.52275(7) 0.50086(13) 0.10753(7) 0.0374(3) Uani 1 1 d . . .
N1 N 0.32707(8) 0.55183(12) 0.03102(7) 0.0196(3) Uani 1 1 d . . .
N2 N 0.34992(8) 0.35847(12) 0.08381(7) 0.0201(3) Uani 1 1 d . A .
F1 F 0.38650(7) 0.49976(12) 0.30690(7) 0.0490(3) Uani 1 1 d . . .
F2 F 0.39916(10) 0.33611(13) 0.42549(8) 0.0773(5) Uani 1 1 d . . .
F3 F 0.54649(11) 0.29120(11) 0.52312(7) 0.0770(5) Uani 1 1 d . . .
F4 F 0.67774(8) 0.42624(11) 0.50104(6) 0.0514(4) Uani 1 1 d . . .
F5 F 0.66725(6) 0.59074(9) 0.38266(5) 0.0265(2) Uani 1 1 d . . .
F6 F 0.65222(5) 0.47474(8) 0.24692(5) 0.0190(2) Uani 1 1 d . . .
F7 F 0.78645(5) 0.53926(9) 0.19717(5) 0.0264(2) Uani 1 1 d . . .
F8 F 0.80175(6) 0.77731(10) 0.13529(6) 0.0321(3) Uani 1 1 d . . .
F9 F 0.67957(6) 0.95676(9) 0.12841(6) 0.0325(3) Uani 1 1 d . . .
F10 F 0.54919(6) 0.90095(9) 0.18509(5) 0.0253(2) Uani 1 1 d . . .
F11 F 0.60053(6) 0.84059(9) 0.36550(5) 0.0274(2) Uani 1 1 d . . .
F12 F 0.54095(7) 1.03916(10) 0.43265(7) 0.0491(3) Uani 1 1 d . . .
F13 F 0.37737(8) 1.08577(11) 0.40100(8) 0.0607(4) Uani 1 1 d . . .
F14 F 0.27751(7) 0.93284(13) 0.29680(7) 0.0552(4) Uani 1 1 d . . .
F15 F 0.33458(6) 0.73516(12) 0.22727(6) 0.0428(3) Uani 1 1 d . . .
C1 C 0.38013(10) 0.47979(15) 0.08218(9) 0.0184(3) Uani 1 1 d . . .
C2 C 0.26106(10) 0.47419(16) 0.00080(9) 0.0221(4) Uani 1 1 d . . .
H2 H 0.2139 0.5003 -0.0362 0.026 Uiso 1 1 calc R . .
C3 C 0.27506(10) 0.35578(16) 0.03271(9) 0.0225(4) Uani 1 1 d . . .
H3 H 0.2398 0.2826 0.0221 0.027 Uiso 1 1 calc R . .
C4 C 0.33078(10) 0.69308(15) 0.00514(10) 0.0218(4) Uani 1 1 d . . .
C6 C 0.41279(12) 0.75388(19) 0.03834(13) 0.0455(6) Uani 1 1 d . . .
H6A H 0.4199 0.7622 0.0956 0.068 Uiso 1 1 calc R . .
H6B H 0.4156 0.8404 0.0150 0.068 Uiso 1 1 calc R . .
H6C H 0.4560 0.6984 0.0259 0.068 Uiso 1 1 calc R . .
C7 C 0.26371(12) 0.76510(17) 0.03412(10) 0.0318(4) Uani 1 1 d . . .
H7A H 0.2108 0.7277 0.0096 0.048 Uiso 1 1 calc R . .
H7B H 0.2649 0.8576 0.0201 0.048 Uiso 1 1 calc R . .
H7C H 0.2720 0.7565 0.0914 0.048 Uiso 1 1 calc R . .
C5 C 0.31569(10) 0.69279(16) -0.08449(9) 0.0241(4) Uani 1 1 d . . .
H5A H 0.3558 0.6364 -0.1017 0.036 Uiso 1 1 calc R . .
H5B H 0.3208 0.7818 -0.1034 0.036 Uiso 1 1 calc R . .
H5C H 0.2608 0.6599 -0.1059 0.036 Uiso 1 1 calc R . .
C8 C 0.38738(10) 0.23677(15) 0.12645(9) 0.0240(4) Uani 1 1 d D . .
C9 C 0.3278(2) 0.1943(3) 0.1768(2) 0.0392(10) Uani 0.596(4) 1 d PD A 1
H9A H 0.3250 0.2615 0.2164 0.059 Uiso 0.596(4) 1 calc PR A 1
H9B H 0.3462 0.1120 0.2032 0.059 Uiso 0.596(4) 1 calc PR A 1
H9C H 0.2737 0.1822 0.1433 0.059 Uiso 0.596(4) 1 calc PR A 1
C10 C 0.3941(2) 0.1361(3) 0.06422(18) 0.0299(9) Uani 0.596(4) 1 d PD A 1
H10A H 0.3397 0.1166 0.0331 0.045 Uiso 0.596(4) 1 calc PR A 1
H10B H 0.4185 0.0562 0.0897 0.045 Uiso 0.596(4) 1 calc PR A 1
H10C H 0.4284 0.1704 0.0296 0.045 Uiso 0.596(4) 1 calc PR A 1
C11 C 0.4710(2) 0.2614(3) 0.1782(2) 0.0346(9) Uani 0.596(4) 1 d PD A 1
H11A H 0.5089 0.2884 0.1453 0.052 Uiso 0.596(4) 1 calc PR A 1
H11B H 0.4909 0.1811 0.2064 0.052 Uiso 0.596(4) 1 calc PR A 1
H11C H 0.4669 0.3304 0.2163 0.052 Uiso 0.596(4) 1 calc PR A 1
C9' C 0.3234(3) 0.1299(5) 0.1258(3) 0.0383(14) Uani 0.404(4) 1 d PD A 2
H9D H 0.3008 0.1038 0.0714 0.057 Uiso 0.404(4) 1 calc PR A 2
H9E H 0.2797 0.1633 0.1500 0.057 Uiso 0.404(4) 1 calc PR A 2
H9F H 0.3488 0.0543 0.1556 0.057 Uiso 0.404(4) 1 calc PR A 2
C10' C 0.4500(3) 0.1894(5) 0.0805(3) 0.0319(13) Uani 0.404(4) 1 d PD A 2
H10D H 0.4753 0.1089 0.1043 0.048 Uiso 0.404(4) 1 calc PR A 2
H10E H 0.4919 0.2564 0.0818 0.048 Uiso 0.404(4) 1 calc PR A 2
H10F H 0.4230 0.1725 0.0258 0.048 Uiso 0.404(4) 1 calc PR A 2
C11' C 0.4273(3) 0.2657(4) 0.2117(3) 0.0288(12) Uani 0.404(4) 1 d PD A 2
H11D H 0.4502 0.1851 0.2376 0.043 Uiso 0.404(4) 1 calc PR A 2
H11E H 0.3865 0.3007 0.2392 0.043 Uiso 0.404(4) 1 calc PR A 2
H11F H 0.4708 0.3299 0.2133 0.043 Uiso 0.404(4) 1 calc PR A 2
C12 C 0.46132(10) 0.52550(15) 0.12997(10) 0.0210(4) Uani 1 1 d . . .
C13 C 0.52752(10) 0.54714(15) 0.33285(9) 0.0191(4) Uani 1 1 d . . .
C14 C 0.46164(12) 0.48042(17) 0.35040(11) 0.0312(4) Uani 1 1 d . . .
C15 C 0.46680(15) 0.39407(18) 0.41235(13) 0.0457(6) Uani 1 1 d . . .
C16 C 0.54028(17) 0.37352(18) 0.46218(11) 0.0456(6) Uani 1 1 d . . .
C17 C 0.60560(13) 0.44185(17) 0.45043(10) 0.0344(5) Uani 1 1 d . . .
C18 C 0.59895(11) 0.52659(16) 0.38783(9) 0.0225(4) Uani 1 1 d . . .
C19 C 0.59572(9) 0.68692(14) 0.22457(8) 0.0146(3) Uani 1 1 d . . .
C20 C 0.65806(10) 0.59896(15) 0.22270(9) 0.0164(3) Uani 1 1 d . . .
C21 C 0.72725(10) 0.62822(15) 0.19526(9) 0.0190(4) Uani 1 1 d . . .
C22 C 0.73512(10) 0.74944(17) 0.16393(9) 0.0221(4) Uani 1 1 d . . .
C23 C 0.67410(10) 0.83880(15) 0.16068(9) 0.0215(4) Uani 1 1 d . . .
C24 C 0.60686(10) 0.80628(15) 0.19117(9) 0.0184(4) Uani 1 1 d . . .
C25 C 0.47195(10) 0.77729(15) 0.29132(9) 0.0179(3) Uani 1 1 d . . .
C26 C 0.51911(10) 0.86012(15) 0.34519(9) 0.0202(4) Uani 1 1 d . . .
C27 C 0.48963(12) 0.96302(16) 0.38150(10) 0.0289(4) Uani 1 1 d . . .
C28 C 0.40803(13) 0.98661(17) 0.36584(11) 0.0352(5) Uani 1 1 d . . .
C29 C 0.35782(12) 0.90878(19) 0.31338(11) 0.0337(5) Uani 1 1 d . . .
C30 C 0.38964(10) 0.80665(17) 0.27760(9) 0.0256(4) Uani 1 1 d . . .

loop_
_atom_site_aniso_label
_atom_site_aniso_U_11
_atom_site_aniso_U_22
_atom_site_aniso_U_33
_atom_site_aniso_U_23
_atom_site_aniso_U_13
_atom_site_aniso_U_12
B 0.0119(10) 0.0185(9) 0.0172(9) -0.0028(7) 0.0001(7) -0.0023(7)
O1 0.0155(6) 0.0259(6) 0.0222(6) -0.0075(5) 0.0024(5) -0.0037(5)
O2 0.0183(7) 0.0485(8) 0.0421(8) -0.0265(6) -0.0016(6) 0.0068(6)
N1 0.0168(8) 0.0177(7) 0.0219(7) -0.0008(6) -0.0018(6) -0.0018(6)
N2 0.0208(8) 0.0162(7) 0.0209(7) -0.0033(6) -0.0014(6) -0.0010(6)
F1 0.0300(7) 0.0600(8) 0.0621(8) -0.0057(6) 0.0211(6) -0.0211(6)
F2 0.1182(13) 0.0518(8) 0.0861(10) -0.0139(7) 0.0775(10) -0.0468(8)
F3 0.1824(16) 0.0241(6) 0.0390(7) 0.0106(5) 0.0567(9) 0.0040(8)
F4 0.0915(10) 0.0385(7) 0.0201(5) 0.0052(5) 0.0021(6) 0.0352(6)
F5 0.0236(6) 0.0340(6) 0.0198(5) -0.0016(4) -0.0004(4) 0.0056(4)
F6 0.0201(5) 0.0162(5) 0.0219(5) 0.0011(4) 0.0067(4) 0.0011(4)
F7 0.0196(5) 0.0318(6) 0.0301(5) -0.0041(4) 0.0104(4) 0.0026(4)
F8 0.0315(6) 0.0364(6) 0.0338(6) -0.0074(5) 0.0196(5) -0.0153(5)
F9 0.0455(7) 0.0217(5) 0.0330(6) 0.0065(4) 0.0141(5) -0.0100(5)
F10 0.0287(6) 0.0176(5) 0.0294(5) 0.0055(4) 0.0055(4) 0.0031(4)
F11 0.0226(6) 0.0305(6) 0.0280(5) -0.0103(4) 0.0028(4) -0.0049(4)
F12 0.0672(9) 0.0335(6) 0.0536(7) -0.0266(6) 0.0287(6) -0.0166(6)
F13 0.0825(10) 0.0345(7) 0.0790(9) -0.0088(6) 0.0491(8) 0.0196(6)
F14 0.0369(7) 0.0814(9) 0.0501(7) 0.0085(7) 0.0152(6) 0.0363(7)
F15 0.0168(6) 0.0774(8) 0.0317(6) -0.0158(6) -0.0011(5) 0.0075(5)
C1 0.0173(9) 0.0166(8) 0.0199(8) -0.0035(7) 0.0006(7) 0.0016(7)
C2 0.0142(9) 0.0266(9) 0.0223(8) -0.0021(7) -0.0034(7) -0.0039(7)
C3 0.0201(10) 0.0236(9) 0.0215(8) -0.0029(7) -0.0011(7) -0.0060(7)
C4 0.0222(10) 0.0158(8) 0.0246(9) 0.0015(7) -0.0013(7) 0.0004(7)
C6 0.0408(13) 0.0260(10) 0.0578(14) 0.0142(10) -0.0177(10) -0.0168(9)
C7 0.0507(13) 0.0236(9) 0.0218(9) -0.0018(8) 0.0087(9) 0.0079(9)
C5 0.0225(10) 0.0239(9) 0.0274(9) 0.0001(7) 0.0088(8) 0.0012(7)
C8 0.0294(11) 0.0162(8) 0.0242(9) 0.0010(7) 0.0007(8) 0.0024(7)
C9 0.049(2) 0.033(2) 0.038(2) 0.0153(17) 0.0151(18) 0.0105(16)
C10 0.028(2) 0.0197(16) 0.0407(19) -0.0073(14) 0.0035(15) 0.0005(14)
C11 0.043(2) 0.0198(16) 0.035(2) -0.0010(14) -0.0062(17) 0.0077(15)
C9' 0.049(3) 0.021(3) 0.043(3) 0.002(2) 0.006(3) -0.004(2)
C10' 0.035(3) 0.026(3) 0.034(3) -0.002(2) 0.006(2) 0.007(2)
C11' 0.039(3) 0.017(2) 0.028(3) 0.0025(19) 0.001(2) 0.000(2)
C12 0.0187(10) 0.0161(8) 0.0256(9) -0.0042(7) -0.0012(7) 0.0022(7)
C13 0.0255(10) 0.0127(8) 0.0222(8) -0.0019(6) 0.0119(7) -0.0003(7)
C14 0.0340(12) 0.0281(10) 0.0366(10) -0.0059(8) 0.0187(9) -0.0082(8)
C15 0.0801(18) 0.0226(10) 0.0509(13) -0.0090(10) 0.0522(14) -0.0196(11)
C16 0.102(2) 0.0173(10) 0.0271(11) 0.0038(8) 0.0343(13) 0.0035(11)
C17 0.0627(15) 0.0224(10) 0.0197(9) 0.0008(7) 0.0120(9) 0.0177(9)
C18 0.0318(11) 0.0190(9) 0.0191(8) 0.0001(7) 0.0111(8) 0.0062(7)
C19 0.0151(9) 0.0164(8) 0.0112(7) -0.0019(6) 0.0002(6) -0.0028(6)
C20 0.0184(9) 0.0161(8) 0.0139(7) -0.0014(6) 0.0016(7) -0.0047(6)
C21 0.0162(9) 0.0224(9) 0.0187(8) -0.0059(7) 0.0040(7) 0.0004(7)
C22 0.0207(10) 0.0286(10) 0.0196(8) -0.0065(7) 0.0103(7) -0.0121(8)
C23 0.0300(11) 0.0167(8) 0.0178(8) 0.0022(7) 0.0051(7) -0.0109(7)
C24 0.0186(9) 0.0183(8) 0.0168(8) -0.0024(6) 0.0001(7) -0.0001(7)
C25 0.0194(9) 0.0186(8) 0.0158(8) 0.0021(6) 0.0036(7) 0.0024(7)
C26 0.0231(10) 0.0180(8) 0.0207(8) 0.0021(7) 0.0071(7) 0.0006(7)
C27 0.0440(13) 0.0178(9) 0.0293(10) -0.0045(7) 0.0174(9) -0.0051(8)
C28 0.0545(14) 0.0220(10) 0.0366(11) 0.0014(8) 0.0266(10) 0.0140(9)
C29 0.0296(11) 0.0451(12) 0.0292(10) 0.0117(9) 0.0129(9) 0.0219(9)
C30 0.0205(10) 0.0385(11) 0.0161(8) 0.0022(8) 0.0001(7) 0.0053(8)

loop_
_atom_type_symbol
_atom_type_description
_atom_type_scat_dispersion_real
_atom_type_scat_dispersion_imag
_atom_type_scat_source
C C 0.0033 0.0016 'International Tables Vol C Tables 4.2.6.8 and 6.1.1.4'
H H 0.0000 0.0000 'International Tables Vol C Tables 4.2.6.8 and 6.1.1.4'
B B 0.0013 0.0007 'International Tables Vol C Tables 4.2.6.8 and 6.1.1.4'
N N 0.0061 0.0033 'International Tables Vol C Tables 4.2.6.8 and 6.1.1.4'
O O 0.0106 0.0060 'International Tables Vol C Tables 4.2.6.8 and 6.1.1.4'
F F 0.0171 0.0103 'International Tables Vol C Tables 4.2.6.8 and 6.1.1.4'

loop_
_geom_angle_atom_site_label_1
_geom_angle_atom_site_label_2
_geom_angle_atom_site_label_3
_geom_angle
O1 B C19 109.00(12)
O1 B C13 106.92(12)
C19 B C13 116.56(13)
O1 B C25 107.40(12)
C19 B C25 113.02(13)
C13 B C25 103.38(12)
C12 O1 B 129.49(13)
C1 N1 C2 107.83(13)
C1 N1 C4 131.09(13)
C2 N1 C4 121.08(13)
C1 N2 C3 107.58(13)
C1 N2 C8 130.49(13)
C3 N2 C8 121.80(13)
N1 C1 N2 108.71(13)
N1 C1 C12 126.23(14)
N2 C1 C12 125.05(14)
C3 C2 N1 107.97(14)
C2 C3 N2 107.90(14)
C6 C4 C7 110.66(15)
C6 C4 N1 111.66(13)
C7 C4 N1 106.67(13)
C6 C4 C5 109.63(15)
C7 C4 C5 111.20(13)
N1 C4 C5 106.94(12)
C10 C8 N2 107.23(16)
C10 C8 C9 111.7(2)
N2 C8 C9 105.04(17)
C10 C8 C11' 138.0(2)
N2 C8 C11' 111.6(2)
C9 C8 C11' 72.9(3)
C10 C8 C11 109.8(2)
N2 C8 C11 112.95(16)
C9 C8 C11 110.1(2)
C11' C8 C11 39.4(2)
C10 C8 C10' 41.3(2)
N2 C8 C10' 105.5(2)
C9 C8 C10' 144.7(3)
C11' C8 C10' 111.0(3)
C11 C8 C10' 73.2(2)
C10 C8 C9' 70.3(2)
N2 C8 C9' 111.4(2)
C9 C8 C9' 42.0(2)
C11' C8 C9' 108.3(3)
C11 C8 C9' 133.0(2)
C10' C8 C9' 109.0(3)
O2 C12 O1 130.09(15)
O2 C12 C1 119.49(14)
O1 C12 C1 110.42(14)
C18 C13 C14 112.94(15)
C18 C13 B 126.40(14)
C14 C13 B 120.37(15)
F1 C14 C15 115.62(17)
F1 C14 C13 120.16(16)
C15 C14 C13 124.21(19)
F2 C15 C16 120.5(2)
F2 C15 C14 119.8(2)
C16 C15 C14 119.60(18)
F3 C16 C17 120.8(2)
F3 C16 C15 120.6(2)
C17 C16 C15 118.57(17)
F4 C17 C16 119.13(17)
F4 C17 C18 120.22(18)
C16 C17 C18 120.64(19)
F5 C18 C17 115.53(16)
F5 C18 C13 120.64(14)
C17 C18 C13 123.83(17)
C24 C19 C20 113.40(14)
C24 C19 B 123.53(14)
C20 C19 B 122.98(13)
F6 C20 C21 115.71(14)
F6 C20 C19 120.12(13)
C21 C20 C19 124.15(14)
F7 C21 C22 119.48(14)
F7 C21 C20 121.08(14)
C22 C21 C20 119.42(15)
F8 C22 C23 121.05(15)
F8 C22 C21 119.60(15)
C23 C22 C21 119.33(15)
F9 C23 C22 120.34(14)
F9 C23 C24 120.52(15)
C22 C23 C24 119.14(15)
F10 C24 C23 115.02(14)
F10 C24 C19 120.54(14)
C23 C24 C19 124.43(15)
C26 C25 C30 113.19(15)
C26 C25 B 119.47(14)
C30 C25 B 126.96(14)
F11 C26 C27 115.74(15)
F11 C26 C25 119.41(14)
C27 C26 C25 124.85(16)
F12 C27 C28 120.50(16)
F12 C27 C26 120.30(17)
C28 C27 C26 119.21(17)
F13 C28 C27 120.54(18)
F13 C28 C29 120.32(19)
C27 C28 C29 119.14(16)
F14 C29 C28 119.39(17)
F14 C29 C30 120.53(18)
C28 C29 C30 120.08(17)
F15 C30 C29 115.24(16)
F15 C30 C25 121.25(15)
C29 C30 C25 123.52(16)

loop_
_geom_bond_atom_site_label_1
_geom_bond_atom_site_label_2
_geom_bond_distance
B O1 1.535(2)
B C19 1.637(2)
B C13 1.644(2)
B C25 1.650(2)
O1 C12 1.2972(19)
O2 C12 1.2024(19)
N1 C1 1.342(2)
N1 C2 1.377(2)
N1 C4 1.521(2)
N2 C1 1.346(2)
N2 C3 1.381(2)
N2 C8 1.519(2)
F1 C14 1.345(2)
F2 C15 1.342(2)
F3 C16 1.341(2)
F4 C17 1.351(2)
F5 C18 1.3412(19)
F6 C20 1.3512(17)
F7 C21 1.3445(18)
F8 C22 1.3456(17)
F9 C23 1.3440(17)
F10 C24 1.3598(18)
F11 C26 1.3546(18)
F12 C27 1.351(2)
F13 C28 1.342(2)
F14 C29 1.342(2)
F15 C30 1.3498(19)
C1 C12 1.516(2)
C2 C3 1.335(2)
C4 C6 1.513(2)
C4 C7 1.517(2)
C4 C5 1.524(2)
C8 C10 1.515(3)
C8 C9 1.523(3)
C8 C11' 1.523(4)
C8 C11 1.523(3)
C8 C10' 1.525(5)
C8 C9' 1.533(5)
C13 C18 1.386(2)
C13 C14 1.387(2)
C14 C15 1.382(3)
C15 C16 1.369(3)
C16 C17 1.352(3)
C17 C18 1.378(2)
C19 C24 1.383(2)
C19 C20 1.387(2)
C20 C21 1.377(2)
C21 C22 1.374(2)
C22 C23 1.367(2)
C23 C24 1.383(2)
C25 C26 1.385(2)
C25 C30 1.386(2)
C26 C27 1.373(2)
C27 C28 1.362(3)
C28 C29 1.364(3)
C29 C30 1.380(2)

loop_
_geom_torsion_atom_site_label_1
_geom_torsion_atom_site_label_2
_geom_torsion_atom_site_label_3
_geom_torsion_atom_site_label_4
_geom_torsion
C19 B O1 C12 26.8(2)
C13 B O1 C12 -100.05(17)
C25 B O1 C12 149.54(15)
C2 N1 C1 N2 1.11(18)
C4 N1 C1 N2 -178.72(14)
C2 N1 C1 C12 -179.54(15)
C4 N1 C1 C12 0.6(3)
C3 N2 C1 N1 -0.84(17)
C8 N2 C1 N1 174.96(14)
C3 N2 C1 C12 179.80(15)
C8 N2 C1 C12 -4.4(3)
C1 N1 C2 C3 -0.96(18)
C4 N1 C2 C3 178.89(14)
N1 C2 C3 N2 0.44(19)
C1 N2 C3 C2 0.24(18)
C8 N2 C3 C2 -176.01(14)
C1 N1 C4 C6 6.8(2)
C2 N1 C4 C6 -173.06(16)
C1 N1 C4 C7 -114.25(18)
C2 N1 C4 C7 65.93(18)
C1 N1 C4 C5 126.68(17)
C2 N1 C4 C5 -53.13(19)
C1 N2 C8 C10 -117.8(2)
C3 N2 C8 C10 57.5(2)
C1 N2 C8 C9 123.3(2)
C3 N2 C8 C9 -61.4(2)
C1 N2 C8 C11' 46.0(3)
C3 N2 C8 C11' -138.7(3)
C1 N2 C8 C11 3.3(3)
C3 N2 C8 C11 178.6(2)
C1 N2 C8 C10' -74.7(3)
C3 N2 C8 C10' 100.6(3)
C1 N2 C8 C9' 167.2(3)
C3 N2 C8 C9' -17.5(3)
B O1 C12 O2 -2.1(3)
B O1 C12 C1 178.07(13)
N1 C1 C12 O2 -98.8(2)
N2 C1 C12 O2 80.5(2)
N1 C1 C12 O1 81.1(2)
N2 C1 C12 O1 -99.63(18)
O1 B C13 C18 147.95(15)
C19 B C13 C18 25.8(2)
C25 B C13 C18 -98.86(17)
O1 B C13 C14 -38.68(19)
C19 B C13 C14 -160.85(14)
C25 B C13 C14 74.51(17)
C18 C13 C14 F1 173.75(15)
B C13 C14 F1 -0.5(2)
C18 C13 C14 C15 -4.9(2)
B C13 C14 C15 -179.10(16)
F1 C14 C15 F2 0.0(3)
C13 C14 C15 F2 178.68(16)
F1 C14 C15 C16 -176.69(16)
C13 C14 C15 C16 2.0(3)
F2 C15 C16 F3 2.7(3)
C14 C15 C16 F3 179.31(16)
F2 C15 C16 C17 -174.75(16)
C14 C15 C16 C17 1.9(3)
F3 C16 C17 F4 0.0(3)
C15 C16 C17 F4 177.42(16)
F3 C16 C17 C18 -179.85(15)
C15 C16 C17 C18 -2.5(3)
F4 C17 C18 F5 -0.9(2)
C16 C17 C18 F5 178.95(15)
F4 C17 C18 C13 179.28(14)
C16 C17 C18 C13 -0.8(3)
C14 C13 C18 F5 -175.47(14)
B C13 C18 F5 -1.7(2)
C14 C13 C18 C17 4.3(2)
B C13 C18 C17 178.10(15)
O1 B C19 C24 89.78(17)
C13 B C19 C24 -149.14(14)
C25 B C19 C24 -29.6(2)
O1 B C19 C20 -86.52(17)
C13 B C19 C20 34.6(2)
C25 B C19 C20 154.13(14)
C24 C19 C20 F6 -174.23(13)
B C19 C20 F6 2.4(2)
C24 C19 C20 C21 4.0(2)
B C19 C20 C21 -179.34(14)
F6 C20 C21 F7 -3.6(2)
C19 C20 C21 F7 178.11(14)
F6 C20 C21 C22 175.06(13)
C19 C20 C21 C22 -3.3(2)
F7 C21 C22 F8 0.3(2)
C20 C21 C22 F8 -178.37(13)
F7 C21 C22 C23 178.74(14)
C20 C21 C22 C23 0.1(2)
F8 C22 C23 F9 0.2(2)
C21 C22 C23 F9 -178.27(14)
F8 C22 C23 C24 -179.69(14)
C21 C22 C23 C24 1.9(2)
F9 C23 C24 F10 0.4(2)
C22 C23 C24 F10 -179.77(14)
F9 C23 C24 C19 179.23(14)
C22 C23 C24 C19 -0.9(2)
C20 C19 C24 F10 176.88(13)
B C19 C24 F10 0.3(2)
C20 C19 C24 C23 -1.9(2)
B C19 C24 C23 -178.54(14)
O1 B C25 C26 -172.05(13)
C19 B C25 C26 -51.79(19)
C13 B C25 C26 75.12(17)
O1 B C25 C30 15.5(2)
C19 B C25 C30 135.71(16)
C13 B C25 C30 -97.38(18)
C30 C25 C26 F11 178.45(13)
B C25 C26 F11 5.0(2)
C30 C25 C26 C27 -1.0(2)
B C25 C26 C27 -174.47(15)
F11 C26 C27 F12 1.3(2)
C25 C26 C27 F12 -179.24(15)
F11 C26 C27 C28 -178.12(15)
C25 C26 C27 C28 1.3(3)
F12 C27 C28 F13 0.0(3)
C26 C27 C28 F13 179.39(15)
F12 C27 C28 C29 179.41(16)
C26 C27 C28 C29 -1.2(3)
F13 C28 C29 F14 0.5(3)
C27 C28 C29 F14 -178.96(16)
F13 C28 C29 C30 -179.77(16)
C27 C28 C29 C30 0.8(3)
F14 C29 C30 F15 -0.8(2)
C28 C29 C30 F15 179.43(16)
F14 C29 C30 C25 179.24(15)
C28 C29 C30 C25 -0.5(3)
C26 C25 C30 F15 -179.38(14)
B C25 C30 F15 -6.5(3)
C26 C25 C30 C29 0.6(2)
B C25 C30 C29 173.46(16)
